data_7059002
loop_
_publ_author_name
'Eddahmi, Mohammed'
'Moura, Nuno M. M.'
'Bouissane, Latifa'
'Gamouh, Ahmed'
'Faustino, Maria A. F.'
'Cavaleiro, Jos\'e A. S.'
'Paz, Filipe A. A.'
'Mendes, Ricardo F.'
'Lodeiro, Carlos'
'Santos, S\'ergio M.'
'Neves, Maria G. P. M. S.'
'Rakib, El Mostapha'

_publ_section_title
;
 New nitroindazolylacetonitriles: efficient synthetic access via vicarious
 nucleophilic substitution and tautomeric switching mediated by anions
;
_journal_issue 36
_journal_name_full 'New Journal of Chemistry'
_journal_page_first 14355
_journal_paper_doi 10.1039/C9NJ02807B
_journal_volume 43
_journal_year 2019
_chemical_formula_moiety 'C10 H8 N4 O2'
_chemical_formula_sum 'C10 H8 N4 O2'
_chemical_formula_weight 216.20
_space_group_crystal_system orthorhombic
_space_group_IT_number 19
_space_group_name_Hall 'P 2ac 2ab'
_space_group_name_H-M_alt 'P 21 21 21'
_atom_sites_solution_hydrogens geom
_audit_creation_date '08 May 2019'
_audit_creation_method 'SHELXL-2018/3, manual editing plus enCIFer'
_audit_update_record
;
2019-05-08 deposited with the CCDC.	2019-08-12 downloaded from the CCDC.
;
_cell_angle_alpha 90
_cell_angle_beta 90
_cell_angle_gamma 90
_cell_formula_units_Z 4
_cell_length_a 7.0748(4)
_cell_length_b 8.1131(4)
_cell_length_c 16.9559(9)
_cell_measurement_reflns_used 1450
_cell_measurement_temperature 150(2)
_cell_measurement_theta_max 25.30
_cell_measurement_theta_min 3.12
_cell_volume 973.24(9)
_computing_cell_refinement 'SAINT V8.27b (Bruker, 2012a)'
_computing_data_collection 'APEX2 2012.4 (Bruker, 2012b)'
_computing_data_reduction 'SAINT V8.27b (Bruker, 2012a)'
_computing_molecular_graphics 'DIAMOND (Brandenburg, 1999)'
_computing_publication_material 'SHELXL-2018/3 (Sheldrick, 2015)'
_computing_structure_refinement 'SHELXL-2018/3 (Sheldrick, 2015)'
_computing_structure_solution 'SHELXT 2014/5 (Sheldrick, 2014)'
_diffrn_ambient_temperature 150(2)
_diffrn_measured_fraction_theta_full 0.993
_diffrn_measured_fraction_theta_max 0.993
_diffrn_measurement_device_type 'Bruker X8 Kappa CCD APEX II'
_diffrn_measurement_method '\w / \f scans'
_diffrn_radiation_monochromator graphite
_diffrn_radiation_source 'fine-focus sealed tube'
_diffrn_radiation_type MoK\a
_diffrn_radiation_wavelength 0.71073
_diffrn_reflns_av_R_equivalents 0.0190
_diffrn_reflns_av_unetI/netI 0.0316
_diffrn_reflns_Laue_measured_fraction_full 0.993
_diffrn_reflns_Laue_measured_fraction_max 0.993
_diffrn_reflns_limit_h_max 8
_diffrn_reflns_limit_h_min -7
_diffrn_reflns_limit_k_max 7
_diffrn_reflns_limit_k_min -9
_diffrn_reflns_limit_l_max 20
_diffrn_reflns_limit_l_min -11
_diffrn_reflns_number 3251
_diffrn_reflns_point_group_measured_fraction_full 0.980
_diffrn_reflns_point_group_measured_fraction_max 0.979
_diffrn_reflns_theta_full 25.242
_diffrn_reflns_theta_max 25.306
_diffrn_reflns_theta_min 3.751
_diffrn_standards_number 0
_exptl_absorpt_coefficient_mu 0.108
_exptl_absorpt_correction_type multi-scan
_exptl_absorpt_process_details
; 
  SADABS-2016/2
  Reference: Krause, L., Herbst-Irmer, R., Sheldrick G.M. & Stalke D.,
  J. Appl. Cryst. 48 (2015) 3-10.
;
_exptl_crystal_colour Colourless
_exptl_crystal_density_diffrn 1.476
_exptl_crystal_description Needle
_exptl_crystal_F_000 448
_exptl_crystal_size_max 0.200
_exptl_crystal_size_mid 0.100
_exptl_crystal_size_min 0.100
_exptl_transmission_factor_max 0.7452
_exptl_transmission_factor_min 0.7013
_refine_diff_density_max 0.228
_refine_diff_density_min -0.200
_refine_diff_density_rms 0.043
_refine_ls_abs_structure_details
;
 Flack x determined using 581 quotients [(I+)-(I-)]/[(I+)+(I-)]
 (Parsons, Flack and Wagner, Acta Cryst. B69 (2013) 249-259).
;
_refine_ls_abs_structure_Flack -0.3(8)
_refine_ls_extinction_method none
_refine_ls_goodness_of_fit_ref 1.052
_refine_ls_hydrogen_treatment constr
_refine_ls_matrix_type full
_refine_ls_number_parameters 146
_refine_ls_number_reflns 1736
_refine_ls_number_restraints 0
_refine_ls_restrained_S_all 1.052
_refine_ls_R_factor_all 0.0397
_refine_ls_R_factor_gt 0.0357
_refine_ls_shift/su_max 0.000
_refine_ls_shift/su_mean 0.000
_refine_ls_structure_factor_coef Fsqd
_refine_ls_weighting_details 'w=1/[\s^2^(Fo^2^)+(0.0491P)^2^+0.1516P] where P=(Fo^2^+2Fc^2^)/3'
_refine_ls_weighting_scheme calc
_refine_ls_wR_factor_gt 0.0865
_refine_ls_wR_factor_ref 0.0894
_reflns_Friedel_coverage 0.655
_reflns_Friedel_fraction_full 0.959
_reflns_Friedel_fraction_max 0.957
_reflns_number_gt 1595
_reflns_number_total 1736
_reflns_threshold_expression 'I > 2\s(I)'
_cod_data_source_file c9nj02807b2.cif
_cod_data_source_block 5b
_cod_database_code 7059002
_shelx_shelxl_version_number 2018/3
_shelx_space_group_comment
;
The symmetry employed for this shelxl refinement is uniquely defined
by the following loop, which should always be used as a source of
symmetry information in preference to the above space-group names.
They are only intended as comments.
;
_shelx_estimated_absorpt_t_min 0.979
_shelx_estimated_absorpt_t_max 0.989

loop_
_space_group_symop_operation_xyz
'x, y, z'
'-x+1/2, -y, z+1/2'
'-x, y+1/2, -z+1/2'
'x+1/2, -y+1/2, -z'

loop_
_atom_site_label
_atom_site_type_symbol
_atom_site_fract_x
_atom_site_fract_y
_atom_site_fract_z
_atom_site_U_iso_or_equiv
_atom_site_adp_type
_atom_site_occupancy
_atom_site_site_symmetry_order
_atom_site_calc_flag
_atom_site_refinement_flags_posn
_atom_site_refinement_flags_adp
_atom_site_refinement_flags_occupancy
O1 O 0.7121(3) 0.1433(3) 0.33726(13) 0.0362(5) Uani 1 1 d . . .
O2 O 0.9217(3) 0.2910(3) 0.27749(11) 0.0359(5) Uani 1 1 d . . .
N1 N 0.4392(3) 0.1760(3) 0.52519(14) 0.0311(6) Uani 1 1 d . . .
N2 N 0.7709(3) 0.2770(3) 0.31291(12) 0.0240(5) Uani 1 1 d . . .
N3 N 0.3714(3) 0.8539(3) 0.37346(13) 0.0229(5) Uani 1 1 d . . .
N4 N 0.2125(3) 0.7830(3) 0.40289(12) 0.0221(5) Uani 1 1 d . . .
C1 C 0.4087(3) 0.2123(3) 0.46107(15) 0.0212(6) Uani 1 1 d . . .
C2 C 0.3672(4) 0.2633(3) 0.38011(14) 0.0200(6) Uani 1 1 d . . .
H2A H 0.230121 0.284873 0.374754 0.024 Uiso 1 1 calc R U .
H2B H 0.400970 0.173043 0.343420 0.024 Uiso 1 1 calc R U .
C3 C 0.4771(3) 0.4178(3) 0.35809(13) 0.0171(5) Uani 1 1 d . . .
C4 C 0.6589(3) 0.4266(3) 0.32731(14) 0.0191(6) Uani 1 1 d . . .
C5 C 0.7494(3) 0.5775(3) 0.30838(14) 0.0218(6) Uani 1 1 d . . .
H5 H 0.872753 0.575001 0.286270 0.026 Uiso 1 1 calc R U .
C6 C 0.6643(3) 0.7260(3) 0.32102(14) 0.0223(6) Uani 1 1 d . . .
H6 H 0.725753 0.826559 0.308125 0.027 Uiso 1 1 calc R U .
C7 C 0.4809(3) 0.7241(3) 0.35414(13) 0.0191(5) Uani 1 1 d . . .
C8 C 0.3896(3) 0.5717(3) 0.37103(13) 0.0176(5) Uani 1 1 d . . .
C9 C 0.2146(4) 0.6182(3) 0.40272(14) 0.0196(6) Uani 1 1 d . . .
H9 H 0.116975 0.546861 0.420519 0.023 Uiso 1 1 calc R U .
C10 C 0.0611(4) 0.8888(4) 0.43092(18) 0.0311(7) Uani 1 1 d . . .
H10A H 0.087246 1.003085 0.415673 0.047 Uiso 0.5 1 calc R U P
H10B H 0.052718 0.881286 0.488502 0.047 Uiso 0.5 1 calc R U P
H10C H -0.058918 0.853515 0.407498 0.047 Uiso 0.5 1 calc R U P
H10D H -0.033215 0.822173 0.458775 0.047 Uiso 0.5 1 calc R U P
H10E H 0.001312 0.943971 0.385946 0.047 Uiso 0.5 1 calc R U P
H10F H 0.112949 0.971742 0.466951 0.047 Uiso 0.5 1 calc R U P

loop_
_atom_site_aniso_label
_atom_site_aniso_U_11
_atom_site_aniso_U_22
_atom_site_aniso_U_33
_atom_site_aniso_U_23
_atom_site_aniso_U_13
_atom_site_aniso_U_12
O1 0.0333(10) 0.0170(11) 0.0582(14) -0.0005(10) 0.0021(10) 0.0039(9)
O2 0.0285(10) 0.0391(12) 0.0400(11) -0.0012(10) 0.0108(9) 0.0109(11)
N1 0.0306(12) 0.0347(16) 0.0281(13) 0.0076(11) -0.0016(10) -0.0004(11)
N2 0.0218(10) 0.0241(13) 0.0261(11) -0.0036(11) -0.0032(9) 0.0060(11)
N3 0.0237(11) 0.0168(11) 0.0281(12) -0.0003(10) 0.0026(10) -0.0008(10)
N4 0.0212(10) 0.0187(11) 0.0263(11) -0.0011(10) 0.0013(9) 0.0011(9)
C1 0.0196(12) 0.0142(12) 0.0298(15) 0.0009(12) 0.0007(10) 0.0005(11)
C2 0.0221(11) 0.0168(14) 0.0211(12) 0.0009(11) -0.0030(10) -0.0004(11)
C3 0.0221(12) 0.0154(13) 0.0137(11) 0.0008(11) -0.0029(9) -0.0018(11)
C4 0.0221(12) 0.0174(13) 0.0178(12) -0.0024(11) -0.0013(10) 0.0039(11)
C5 0.0199(12) 0.0245(14) 0.0209(12) 0.0015(12) 0.0012(10) -0.0002(12)
C6 0.0219(12) 0.0218(14) 0.0233(12) 0.0019(12) -0.0003(10) -0.0042(12)
C7 0.0229(12) 0.0158(13) 0.0186(12) 0.0012(11) -0.0020(10) -0.0002(11)
C8 0.0212(12) 0.0180(13) 0.0136(11) 0.0005(11) -0.0031(10) -0.0019(11)
C9 0.0212(11) 0.0158(13) 0.0217(12) 0.0015(11) 0.0009(11) -0.0025(10)
C10 0.0254(13) 0.0257(16) 0.0421(16) -0.0067(13) 0.0086(12) 0.0047(12)

loop_
_atom_type_symbol
_atom_type_description
_atom_type_scat_dispersion_real
_atom_type_scat_dispersion_imag
_atom_type_scat_source
C C 0.0033 0.0016 'International Tables Vol C Tables 4.2.6.8 and 6.1.1.4'
H H 0.0000 0.0000 'International Tables Vol C Tables 4.2.6.8 and 6.1.1.4'
N N 0.0061 0.0033 'International Tables Vol C Tables 4.2.6.8 and 6.1.1.4'
O O 0.0106 0.0060 'International Tables Vol C Tables 4.2.6.8 and 6.1.1.4'

loop_
_geom_angle_atom_site_label_1
_geom_angle_atom_site_label_2
_geom_angle_atom_site_label_3
_geom_angle
O2 N2 O1 122.5(2)
O2 N2 C4 118.2(2)
O1 N2 C4 119.3(2)
C7 N3 N4 103.5(2)
C9 N4 N3 114.5(2)
C9 N4 C10 126.8(2)
N3 N4 C10 118.7(2)
N1 C1 C2 178.3(3)
C1 C2 C3 111.1(2)
C1 C2 H2A 109.4
C3 C2 H2A 109.4
C1 C2 H2B 109.4
C3 C2 H2B 109.4
H2A C2 H2B 108.0
C4 C3 C8 114.8(2)
C4 C3 C2 127.3(2)
C8 C3 C2 117.8(2)
C3 C4 C5 123.1(2)
C3 C4 N2 121.3(2)
C5 C4 N2 115.6(2)
C6 C5 C4 121.9(2)
C6 C5 H5 119.1
C4 C5 H5 119.1
C5 C6 C7 117.2(2)
C5 C6 H6 121.4
C7 C6 H6 121.4
N3 C7 C6 128.0(2)
N3 C7 C8 111.7(2)
C6 C7 C8 120.4(2)
C9 C8 C3 133.3(2)
C9 C8 C7 104.1(2)
C3 C8 C7 122.5(2)
N4 C9 C8 106.2(2)
N4 C9 H9 126.9
C8 C9 H9 126.9
N4 C10 H10A 109.5
N4 C10 H10B 109.5
H10A C10 H10B 109.5
N4 C10 H10C 109.5
H10A C10 H10C 109.5
H10B C10 H10C 109.5
N4 C10 H10D 109.5
H10A C10 H10D 141.1
H10B C10 H10D 56.3
H10C C10 H10D 56.3
N4 C10 H10E 109.5
H10A C10 H10E 56.3
H10B C10 H10E 141.1
H10C C10 H10E 56.3
H10D C10 H10E 109.5
N4 C10 H10F 109.5
H10A C10 H10F 56.3
H10B C10 H10F 56.3
H10C C10 H10F 141.1
H10D C10 H10F 109.5
H10E C10 H10F 109.5

loop_
_geom_bond_atom_site_label_1
_geom_bond_atom_site_label_2
_geom_bond_distance
O1 N2 1.233(3)
O2 N2 1.230(3)
N1 C1 1.147(3)
N2 C4 1.469(3)
N3 C7 1.348(3)
N3 N4 1.358(3)
N4 C9 1.337(3)
N4 C10 1.453(3)
C1 C2 1.463(4)
C2 C3 1.522(3)
C2 H2A 0.9900
C2 H2B 0.9900
C3 C4 1.390(3)
C3 C8 1.410(4)
C4 C5 1.418(4)
C5 C6 1.364(4)
C5 H5 0.9500
C6 C7 1.414(4)
C6 H6 0.9500
C7 C8 1.424(4)
C8 C9 1.401(3)
C9 H9 0.9500
C10 H10A 0.9800
C10 H10B 0.9800
C10 H10C 0.9800
C10 H10D 0.9800
C10 H10E 0.9800
C10 H10F 0.9800

loop_
_geom_hbond_atom_site_label_D
_geom_hbond_atom_site_label_H
_geom_hbond_atom_site_label_A
_geom_hbond_distance_DH
_geom_hbond_distance_HA
_geom_hbond_distance_DA
_geom_hbond_angle_DHA
_geom_hbond_site_symmetry_A
_geom_hbond_publ_flag
C2 H2A N1 0.99 2.69 3.463(3) 135.6 4_456 yes
C2 H2B O1 0.99 2.22 2.725(3) 110.4 . yes
C2 H2B N3 0.99 2.65 3.323(3) 125.7 1_545 yes
C5 H5 O2 0.95 2.52 3.246(3) 133.2 3_755 yes
C6 H6 O1 0.95 2.62 3.414(3) 141.5 1_565 yes
C9 H9 N1 0.95 2.39 3.314(3) 165.2 4_456 yes

loop_
_geom_torsion_atom_site_label_1
_geom_torsion_atom_site_label_2
_geom_torsion_atom_site_label_3
_geom_torsion_atom_site_label_4
_geom_torsion
C7 N3 N4 C9 -0.5(3)
C7 N3 N4 C10 179.4(2)
C1 C2 C3 C4 87.1(3)
C1 C2 C3 C8 -91.6(3)
C8 C3 C4 C5 -1.4(3)
C2 C3 C4 C5 179.8(2)
C8 C3 C4 N2 178.0(2)
C2 C3 C4 N2 -0.7(4)
O2 N2 C4 C3 171.9(2)
O1 N2 C4 C3 -8.8(3)
O2 N2 C4 C5 -8.6(3)
O1 N2 C4 C5 170.6(2)
C3 C4 C5 C6 1.5(4)
N2 C4 C5 C6 -177.9(2)
C4 C5 C6 C7 0.1(3)
N4 N3 C7 C6 -179.6(2)
N4 N3 C7 C8 0.4(3)
C5 C6 C7 N3 178.4(2)
C5 C6 C7 C8 -1.7(3)
C4 C3 C8 C9 -177.6(2)
C2 C3 C8 C9 1.3(4)
C4 C3 C8 C7 -0.2(3)
C2 C3 C8 C7 178.7(2)
N3 C7 C8 C9 -0.2(3)
C6 C7 C8 C9 179.8(2)
N3 C7 C8 C3 -178.2(2)
C6 C7 C8 C3 1.8(3)
N3 N4 C9 C8 0.4(3)
C10 N4 C9 C8 -179.5(2)
C3 C8 C9 N4 177.6(2)
C7 C8 C9 N4 -0.1(3)
